data_4305953
loop_
_publ_author_name
'Marta Mato-Iglesias'
'Adri\'an Roca-Sabio'
'Zolt\'an P\'alink\'as'
'David Esteban-G\'omez'
'Carlos Platas-Iglesias'
'\'Eva T\'oth'
'Andr\'es de Blas'
'Teresa Rodr\'iguez-Blas'

_publ_section_title
;
Lanthanide Complexes Based on a 1,7-Diaza-12-crown-4 Platform Containing
Picolinate Pendants: A New Structural Entry for the Design of Magnetic
Resonance Imaging Contrast Agents
;
_journal_name_full 'Inorganic Chemistry'
_journal_page_first 7840
_journal_page_last 7851
_journal_paper_doi 10.1021/ic800878x
_journal_volume 47
_journal_year 2008
_chemical_compound_source 'synthesis as described'
_chemical_formula_moiety 'C22 H26 Lu N4 O6, Cl, C H4  O, 3(H2 O) '
_chemical_formula_sum 'C23 H36 Cl Lu N4 O10'
_chemical_formula_weight 738.98
_chemical_name_systematic
;
 ?
;
_space_group_IT_number 2
_symmetry_cell_setting triclinic
_symmetry_Int_Tables_number 2
_symmetry_space_group_name_Hall '-P 1'
_symmetry_space_group_name_H-M 'P -1'
_atom_sites_solution_hydrogens geom
_atom_sites_solution_primary direct
_atom_sites_solution_secondary difmap
_audit_conform_dict_location ftp://ftp.iucr.org/pub/cif_core.dic
_audit_conform_dict_name cif_core.dic
_audit_conform_dict_version 2.3
_audit_creation_date 2007-06-19T10:53:40-00:00
_audit_creation_method 'WinGX routine CIF_UPDATE'
_cell_angle_alpha 99.883(4)
_cell_angle_beta 91.113(4)
_cell_angle_gamma 98.435(4)
_cell_formula_units_Z 2
_cell_length_a 8.6420(19)
_cell_length_b 8.7926(19)
_cell_length_c 18.355(4)
_cell_measurement_reflns_used 5295
_cell_measurement_temperature 100.0(2)
_cell_measurement_theta_max 25.5358
_cell_measurement_theta_min 2.2549
_cell_measurement_wavelength 0.71073
_cell_volume 1357.7(5)
_computing_molecular_graphics 'Ortep-3 for Windows (Farrugia, 1997)'
_computing_publication_material 'WinGX publication routines (Farrugia, 1999)'
_computing_structure_refinement 'SHELXL-97 (Sheldrick, 1997)'
_computing_structure_solution DIRDIF99
_diffrn_ambient_temperature 100.0(2)
_diffrn_measured_fraction_theta_full 0.99
_diffrn_measured_fraction_theta_max 0.99
_diffrn_measurement_device_type 'Bruker SMART 1000 CCD'
_diffrn_measurement_method 'omega and  phi rotation with narrow frames'
_diffrn_radiation_monochromator graphite
_diffrn_radiation_probe x-ray
_diffrn_radiation_source 'normal-focus sealed tube'
_diffrn_radiation_type MoK\a
_diffrn_radiation_wavelength 0.71073
_diffrn_reflns_av_R_equivalents 0.0657
_diffrn_reflns_av_unetI/netI 0.0858
_diffrn_reflns_limit_h_max 11
_diffrn_reflns_limit_h_min -11
_diffrn_reflns_limit_k_max 11
_diffrn_reflns_limit_k_min -11
_diffrn_reflns_limit_l_max 24
_diffrn_reflns_limit_l_min -24
_diffrn_reflns_number 18640
_diffrn_reflns_theta_full 28.33
_diffrn_reflns_theta_max 28.33
_diffrn_reflns_theta_min 1.13
_exptl_absorpt_coefficient_mu 3.796
_exptl_absorpt_correction_T_max 0.724
_exptl_absorpt_correction_T_min 0.514
_exptl_absorpt_correction_type multi-scan
_exptl_absorpt_process_details 'SABADS, Bruker-AXS V2.03'
_exptl_crystal_colour colourless
_exptl_crystal_density_diffrn 1.808
_exptl_crystal_density_method 'not measured'
_exptl_crystal_description irrregular
_exptl_crystal_F_000 740
_exptl_crystal_size_max 0.108
_exptl_crystal_size_mid 0.085
_exptl_crystal_size_min 0.085
_refine_diff_density_max 0.761
_refine_diff_density_min -1.271
_refine_diff_density_rms 0.182
_refine_ls_extinction_method none
_refine_ls_goodness_of_fit_ref 1.026
_refine_ls_hydrogen_treatment mixed
_refine_ls_matrix_type full
_refine_ls_number_parameters 403
_refine_ls_number_reflns 6723
_refine_ls_number_restraints 12
_refine_ls_restrained_S_all 1.026
_refine_ls_R_factor_all 0.0589
_refine_ls_R_factor_gt 0.0388
_refine_ls_shift/su_max 0.001
_refine_ls_shift/su_mean 0
_refine_ls_structure_factor_coef Fsqd
_refine_ls_weighting_details 'calc w=1/[\s^2^(Fo^2^)+(0.0118P)^2^+2.6767P] where P=(Fo^2^+2Fc^2^)/3'
_refine_ls_weighting_scheme calc
_refine_ls_wR_factor_gt 0.0654
_refine_ls_wR_factor_ref 0.0747
_reflns_number_gt 5436
_reflns_number_total 6723
_reflns_threshold_expression >2sigma(I)
_cod_data_source_file ic800878x-file004.cif
_cod_data_source_block 12597s
_cod_database_code 4305953

loop_
_symmetry_equiv_pos_as_xyz
'x, y, z'
'-x, -y, -z'

loop_
_atom_site_label
_atom_site_type_symbol
_atom_site_fract_x
_atom_site_fract_y
_atom_site_fract_z
_atom_site_U_iso_or_equiv
_atom_site_adp_type
_atom_site_occupancy
_atom_site_symmetry_multiplicity
_atom_site_calc_flag
_atom_site_refinement_flags
_atom_site_disorder_assembly
_atom_site_disorder_group
O7 O 0.5833(5) 0.8999(5) 0.0769(2) 0.0319(10) Uani 1 1 d D . .
O8 O 0.5747(5) 0.8518(5) 0.9237(2) 0.0305(10) Uani 1 1 d D . .
O9 O 0.1862(16) 1.1399(13) 0.4814(7) 0.0245(19) Uani 0.504(13) 1 d PD A 3
O9B O 0.2600(16) 1.1262(14) 0.4893(7) 0.0245(19) Uani 0.496(13) 1 d PD A 4
C1 C 0.9119(6) 0.6765(5) 0.1288(3) 0.0141(10) Uani 1 1 d . . .
C2 C 0.8765(5) 0.5183(5) 0.0803(3) 0.0124(10) Uani 1 1 d . . .
C3 C 0.7821(6) 0.4847(5) 0.0162(2) 0.0139(10) Uani 1 1 d . . .
H3 H 0.7375 0.5647 -0.0015 0.017 Uiso 1 1 calc R . .
C4 C 0.7536(6) 0.3318(6) -0.0217(3) 0.0174(11) Uani 1 1 d . . .
H4 H 0.6892 0.3059 -0.066 0.021 Uiso 1 1 calc R . .
C5 C 0.8202(6) 0.2171(6) 0.0055(3) 0.0177(11) Uani 1 1 d . . .
H5 H 0.8008 0.1117 -0.0194 0.021 Uiso 1 1 calc R . .
C6 C 0.9153(6) 0.2590(5) 0.0695(3) 0.0152(10) Uani 1 1 d . . .
C7 C 1.0022(6) 0.1482(5) 0.1027(3) 0.0161(11) Uani 1 1 d . . .
H7A H 0.9447 0.0406 0.0889 0.019 Uiso 1 1 calc R . .
H7B H 1.1072 0.1498 0.0819 0.019 Uiso 1 1 calc R . .
C8 C 0.8735(6) 0.1344(5) 0.2210(3) 0.0172(11) Uani 1 1 d . . .
H8A H 0.9014 0.1152 0.2708 0.021 Uiso 1 1 calc R . .
H8B H 0.8228 0.0339 0.1914 0.021 Uiso 1 1 calc R . .
C9 C 0.7591(6) 0.2492(5) 0.2280(3) 0.0171(11) Uani 1 1 d . . .
H9A H 0.7133 0.2529 0.1787 0.021 Uiso 1 1 calc R . .
H9B H 0.6732 0.2169 0.2596 0.021 Uiso 1 1 calc R . .
C10 C 0.7797(6) 0.4763(6) 0.3276(3) 0.0206(12) Uani 1 1 d . . .
H10A H 0.7799 0.4109 0.3664 0.025 Uiso 1 1 calc R . .
H10B H 0.6707 0.4923 0.3178 0.025 Uiso 1 1 calc R . .
C11 C 0.8834(6) 0.6321(6) 0.3524(3) 0.0208(12) Uani 1 1 d . . .
H11A H 0.8578 0.7072 0.3212 0.025 Uiso 1 1 calc R . .
H11B H 0.8625 0.674 0.4043 0.025 Uiso 1 1 calc R . .
C12 C 1.1000(6) 0.5202(6) 0.4016(3) 0.0203(11) Uani 1 1 d . . .
H12A H 1.0098 0.4405 0.4076 0.024 Uiso 1 1 calc R . .
H12B H 1.1264 0.5885 0.4503 0.024 Uiso 1 1 calc R . .
C13 C 1.2390(6) 0.4389(6) 0.3780(3) 0.0211(12) Uani 1 1 d . . .
H13A H 1.3349 0.5167 0.38 0.025 Uiso 1 1 calc R . .
H13B H 1.2562 0.3653 0.4114 0.025 Uiso 1 1 calc R . .
C14 C 1.1993(7) 0.1881(5) 0.2926(3) 0.0212(12) Uani 1 1 d . . .
H14A H 1.1216 0.1423 0.3248 0.025 Uiso 1 1 calc R . .
H14B H 1.3033 0.1629 0.3055 0.025 Uiso 1 1 calc R . .
C15 C 1.1540(6) 0.1232(6) 0.2120(3) 0.0185(11) Uani 1 1 d . . .
H15A H 1.2452 0.146 0.1817 0.022 Uiso 1 1 calc R . .
H15B H 1.1254 0.0083 0.2056 0.022 Uiso 1 1 calc R . .
C16 C 1.1483(6) 0.7753(5) 0.3603(3) 0.0172(11) Uani 1 1 d . . .
H16A H 1.1659 0.8125 0.4143 0.021 Uiso 1 1 calc R . .
H16B H 1.0894 0.8484 0.3402 0.021 Uiso 1 1 calc R . .
C17 C 1.3025(6) 0.7763(5) 0.3253(3) 0.0157(10) Uani 1 1 d . . .
C18 C 1.4349(6) 0.8850(6) 0.3506(3) 0.0207(12) Uani 1 1 d . . .
H18 H 1.4315 0.9634 0.3929 0.025 Uiso 1 1 calc R . .
C19 C 1.5712(6) 0.8764(6) 0.3129(3) 0.0258(13) Uani 1 1 d . . .
H19 H 1.662 0.9509 0.3284 0.031 Uiso 1 1 calc R . .
C20 C 1.5751(6) 0.7585(6) 0.2521(3) 0.0220(12) Uani 1 1 d . . .
H20 H 1.6679 0.7511 0.2256 0.026 Uiso 1 1 calc R . .
C21 C 1.4406(6) 0.6522(6) 0.2311(3) 0.0177(11) Uani 1 1 d . . .
Lu1 Lu 1.08593(3) 0.47886(3) 0.219629(12) 0.01156(6) Uani 1 1 d . . .
N1 N 0.9419(5) 0.4075(4) 0.1061(2) 0.0124(8) Uani 1 1 d . . .
N2 N 1.0198(5) 0.1908(4) 0.1851(2) 0.0141(9) Uani 1 1 d . . .
N3 N 1.0532(5) 0.6169(4) 0.3471(2) 0.0143(9) Uani 1 1 d . . .
N4 N 1.3063(5) 0.6646(4) 0.2660(2) 0.0144(9) Uani 1 1 d . . .
O1 O 0.8551(4) 0.7873(4) 0.11123(18) 0.0201(8) Uani 1 1 d . . .
O2 O 0.9987(4) 0.6838(4) 0.18714(17) 0.0156(7) Uani 1 1 d . . .
O3 O 0.8419(4) 0.4011(4) 0.26081(17) 0.0167(7) Uani 1 1 d . . .
O4 O 1.2038(4) 0.3550(4) 0.30260(17) 0.0182(8) Uani 1 1 d . . .
O5 O 1.2888(4) 0.4426(4) 0.15100(18) 0.0163(7) Uani 1 1 d . . .
C22 C 1.4286(6) 0.5107(6) 0.1695(3) 0.0188(11) Uani 1 1 d . . .
O6 O 1.5497(4) 0.4686(4) 0.1448(2) 0.0260(9) Uani 1 1 d . . .
H71 H 0.664(5) 0.855(7) 0.089(3) 0.05 Uiso 1 1 d D . .
H61 H 0.511(6) 0.929(6) 0.913(3) 0.05 Uiso 1 1 d D . .
H62 H 0.540(8) 0.767(7) 0.909(4) 0.05 Uiso 1 1 d . . .
H92 H 0.195(15) 1.075(10) 0.513(4) 0.075 Uiso 0.504(13) 1 d PD A 3
H91 H 0.083(4) 1.138(16) 0.476(8) 0.075 Uiso 0.504(13) 1 d PD A 3
H93 H 0.232(7) 1.095(10) 0.4415(12) 0.075 Uiso 0.496(13) 1 d PD A 4
H94 H 0.253(18) 1.037(7) 0.507(5) 0.075 Uiso 0.496(13) 1 d PD A 4
H72 H 0.593(8) 0.873(7) 0.0247(13) 0.06(2) Uiso 1 1 d D . .
Cl1 Cl 0.0826(17) 0.8659(6) 0.5705(3) 0.0213(19) Uani 0.47(2) 1 d P B 1
Cl2 Cl 0.1580(17) 0.8453(6) 0.57493(18) 0.024(2) Uani 0.53(2) 1 d P B 2
C23A C 0.5491(10) 1.3223(9) 0.4904(5) 0.067(2) Uani 0.601(9) 1 d P C 5
H23A H 0.5197 1.3427 0.4415 0.1 Uiso 0.6 1 calc P C 5
H23B H 0.5495 1.2101 0.4877 0.1 Uiso 0.6 1 calc P C 5
H23C H 0.6538 1.3793 0.5062 0.1 Uiso 0.6 1 calc P C 5
O10A O 0.4384(10) 1.3735(10) 0.5427(5) 0.054(3) Uani 0.601(9) 1 d P C 5
H10C H 0.3497 1.3205 0.5306 0.081 Uiso 0.601(9) 1 calc PR C 5
C23B C 0.5491(10) 1.3223(9) 0.4904(5) 0.067(2) Uani 0.399(9) 1 d P C 6
H23D H 0.6198 1.3021 0.5288 0.1 Uiso 0.4 1 calc P C 6
H23E H 0.4405 1.2868 0.5012 0.1 Uiso 0.4 1 calc P C 6
H23F H 0.5632 1.4346 0.4894 0.1 Uiso 0.4 1 calc P C 6
O10B O 0.5854(17) 1.2360(18) 0.4167(8) 0.074(5) Uani 0.399(9) 1 d P C 6
H10D H 0.6822 1.2343 0.4152 0.111 Uiso 0.399(9) 1 calc PR C 6

loop_
_atom_site_aniso_label
_atom_site_aniso_U_11
_atom_site_aniso_U_22
_atom_site_aniso_U_33
_atom_site_aniso_U_23
_atom_site_aniso_U_13
_atom_site_aniso_U_12
O7 0.034(3) 0.032(2) 0.032(2) 0.0015(19) -0.007(2) 0.019(2)
O8 0.030(2) 0.025(2) 0.033(2) -0.0062(19) 0.0005(19) 0.0078(19)
O9 0.036(6) 0.016(3) 0.019(3) 0.003(2) -0.001(5) -0.003(5)
O9B 0.036(6) 0.016(3) 0.019(3) 0.003(2) -0.001(5) -0.003(5)
C1 0.015(3) 0.011(2) 0.017(2) 0.001(2) 0.002(2) 0.006(2)
C2 0.012(3) 0.011(2) 0.014(2) 0.0033(19) 0.004(2) 0.0025(19)
C3 0.017(3) 0.012(2) 0.013(2) 0.0019(19) -0.001(2) 0.004(2)
C4 0.019(3) 0.022(3) 0.012(2) 0.005(2) 0.000(2) 0.001(2)
C5 0.022(3) 0.015(3) 0.014(2) -0.002(2) 0.000(2) -0.001(2)
C6 0.020(3) 0.012(2) 0.014(2) 0.0036(19) 0.004(2) 0.002(2)
C7 0.024(3) 0.009(2) 0.016(2) 0.0031(19) 0.000(2) 0.006(2)
C8 0.020(3) 0.014(2) 0.016(2) 0.002(2) 0.000(2) -0.002(2)
C9 0.016(3) 0.014(2) 0.017(2) -0.003(2) 0.000(2) -0.005(2)
C10 0.018(3) 0.023(3) 0.018(3) -0.008(2) 0.008(2) 0.004(2)
C11 0.018(3) 0.021(3) 0.020(3) -0.005(2) 0.004(2) 0.004(2)
C12 0.023(3) 0.020(3) 0.016(3) 0.005(2) 0.001(2) -0.001(2)
C13 0.029(3) 0.020(3) 0.013(2) -0.002(2) -0.005(2) 0.004(2)
C14 0.030(3) 0.011(2) 0.023(3) 0.001(2) -0.005(2) 0.007(2)
C15 0.022(3) 0.018(3) 0.017(3) 0.001(2) 0.001(2) 0.008(2)
C16 0.025(3) 0.005(2) 0.018(3) -0.0022(19) -0.003(2) -0.004(2)
C17 0.018(3) 0.013(2) 0.017(2) 0.007(2) -0.002(2) 0.001(2)
C18 0.027(3) 0.015(3) 0.018(3) 0.002(2) -0.006(2) -0.001(2)
C19 0.020(3) 0.024(3) 0.032(3) 0.009(2) -0.005(3) -0.005(2)
C20 0.019(3) 0.023(3) 0.025(3) 0.007(2) -0.001(2) 0.002(2)
C21 0.014(3) 0.021(3) 0.021(3) 0.009(2) -0.002(2) 0.007(2)
Lu1 0.01458(11) 0.00854(10) 0.01115(10) 0.00044(7) -0.00098(7) 0.00210(7)
N1 0.016(2) 0.0078(19) 0.013(2) -0.0017(15) 0.0015(17) 0.0048(16)
N2 0.018(2) 0.014(2) 0.011(2) 0.0029(16) 0.0019(17) 0.0048(17)
N3 0.016(2) 0.011(2) 0.015(2) 0.0023(16) -0.0004(17) 0.0005(17)
N4 0.015(2) 0.013(2) 0.016(2) 0.0049(17) -0.0029(17) 0.0037(17)
O1 0.024(2) 0.0155(18) 0.0217(19) 0.0023(15) -0.0027(16) 0.0066(15)
O2 0.022(2) 0.0082(16) 0.0153(17) -0.0019(13) -0.0054(15) 0.0026(14)
O3 0.0195(19) 0.0112(17) 0.0163(17) -0.0049(14) 0.0034(15) 0.0008(14)
O4 0.030(2) 0.0120(17) 0.0136(17) 0.0029(14) -0.0038(15) 0.0044(15)
O5 0.0169(19) 0.0148(17) 0.0171(17) 0.0013(14) 0.0005(15) 0.0037(15)
C22 0.024(3) 0.016(3) 0.020(3) 0.007(2) 0.003(2) 0.006(2)
O6 0.024(2) 0.024(2) 0.031(2) 0.0031(17) 0.0070(17) 0.0096(17)
Cl1 0.024(5) 0.0227(17) 0.0175(15) 0.0059(12) 0.0016(18) 0.003(2)
Cl2 0.035(5) 0.0188(16) 0.0168(13) 0.0040(10) -0.0032(16) -0.005(2)
C23A 0.063(6) 0.046(5) 0.087(7) 0.016(5) -0.022(5) -0.006(4)
O10A 0.043(5) 0.059(6) 0.058(6) 0.004(4) 0.003(4) 0.004(4)
C23B 0.063(6) 0.046(5) 0.087(7) 0.016(5) -0.022(5) -0.006(4)
O10B 0.085(11) 0.066(10) 0.066(10) -0.006(7) 0.036(8) 0.009(9)

loop_
_atom_type_symbol
_atom_type_description
_atom_type_scat_dispersion_real
_atom_type_scat_dispersion_imag
_atom_type_scat_source
C C 0.0033 0.0016 'International Tables Vol C Tables 4.2.6.8 and 6.1.1.4'
H H 0 0 'International Tables Vol C Tables 4.2.6.8 and 6.1.1.4'
Cl Cl 0.1484 0.1585 'International Tables Vol C Tables 4.2.6.8 and 6.1.1.4'
Lu Lu -0.472 5.8584 'International Tables Vol C Tables 4.2.6.8 and 6.1.1.4'
N N 0.0061 0.0033 'International Tables Vol C Tables 4.2.6.8 and 6.1.1.4'
O O 0.0106 0.006 'International Tables Vol C Tables 4.2.6.8 and 6.1.1.4'

loop_
_geom_angle_atom_site_label_1
_geom_angle_atom_site_label_2
_geom_angle_atom_site_label_3
_geom_angle
_geom_angle_site_symmetry_1
_geom_angle_site_symmetry_3
_geom_angle_publ_flag
H71 O7 H72 95(5) . . ?
H61 O8 H62 115(6) . . ?
H92 O9 H91 103(3) . . ?
H92 O9 H93 102(3) . . ?
H91 O9 H93 116(10) . . ?
H91 O9 H94 125(10) . . ?
H93 O9 H94 78(5) . . ?
H92 O9B H93 107(8) . . ?
H93 O9B H94 104(3) . . ?
O1 C1 O2 125.2(4) . . ?
O1 C1 C2 119.3(4) . . ?
O2 C1 C2 115.5(4) . . ?
N1 C2 C3 121.7(4) . . ?
N1 C2 C1 113.6(4) . . ?
C3 C2 C1 124.7(4) . . ?
C2 C3 C4 118.8(4) . . ?
C2 C3 H3 120.6 . . ?
C4 C3 H3 120.6 . . ?
C5 C4 C3 119.4(4) . . ?
C5 C4 H4 120.3 . . ?
C3 C4 H4 120.3 . . ?
C6 C5 C4 118.9(4) . . ?
C6 C5 H5 120.5 . . ?
C4 C5 H5 120.5 . . ?
N1 C6 C5 121.3(4) . . ?
N1 C6 C7 114.3(4) . . ?
C5 C6 C7 124.4(4) . . ?
N2 C7 C6 111.8(4) . . ?
N2 C7 H7A 109.3 . . ?
C6 C7 H7A 109.3 . . ?
N2 C7 H7B 109.3 . . ?
C6 C7 H7B 109.3 . . ?
H7A C7 H7B 107.9 . . ?
N2 C8 C9 112.5(4) . . ?
N2 C8 H8A 109.1 . . ?
C9 C8 H8A 109.1 . . ?
N2 C8 H8B 109.1 . . ?
C9 C8 H8B 109.1 . . ?
H8A C8 H8B 107.8 . . ?
O3 C9 C8 108.3(4) . . ?
O3 C9 H9A 110 . . ?
C8 C9 H9A 110 . . ?
O3 C9 H9B 110 . . ?
C8 C9 H9B 110 . . ?
H9A C9 H9B 108.4 . . ?
O3 C10 C11 107.2(4) . . ?
O3 C10 H10A 110.3 . . ?
C11 C10 H10A 110.3 . . ?
O3 C10 H10B 110.3 . . ?
C11 C10 H10B 110.3 . . ?
H10A C10 H10B 108.5 . . ?
N3 C11 C10 111.5(4) . . ?
N3 C11 H11A 109.3 . . ?
C10 C11 H11A 109.3 . . ?
N3 C11 H11B 109.3 . . ?
C10 C11 H11B 109.3 . . ?
H11A C11 H11B 108 . . ?
N3 C12 C13 113.0(4) . . ?
N3 C12 H12A 109 . . ?
C13 C12 H12A 109 . . ?
N3 C12 H12B 109 . . ?
C13 C12 H12B 109 . . ?
H12A C12 H12B 107.8 . . ?
O4 C13 C12 107.5(4) . . ?
O4 C13 H13A 110.2 . . ?
C12 C13 H13A 110.2 . . ?
O4 C13 H13B 110.2 . . ?
C12 C13 H13B 110.2 . . ?
H13A C13 H13B 108.5 . . ?
O4 C14 C15 107.2(4) . . ?
O4 C14 H14A 110.3 . . ?
C15 C14 H14A 110.3 . . ?
O4 C14 H14B 110.3 . . ?
C15 C14 H14B 110.3 . . ?
H14A C14 H14B 108.5 . . ?
N2 C15 C14 112.1(4) . . ?
N2 C15 H15A 109.2 . . ?
C14 C15 H15A 109.2 . . ?
N2 C15 H15B 109.2 . . ?
C14 C15 H15B 109.2 . . ?
H15A C15 H15B 107.9 . . ?
N3 C16 C17 112.1(4) . . ?
N3 C16 H16A 109.2 . . ?
C17 C16 H16A 109.2 . . ?
N3 C16 H16B 109.2 . . ?
C17 C16 H16B 109.2 . . ?
H16A C16 H16B 107.9 . . ?
N4 C17 C18 121.2(5) . . ?
N4 C17 C16 115.2(4) . . ?
C18 C17 C16 123.7(4) . . ?
C19 C18 C17 118.7(5) . . ?
C19 C18 H18 120.7 . . ?
C17 C18 H18 120.7 . . ?
C18 C19 C20 119.9(5) . . ?
C18 C19 H19 120.1 . . ?
C20 C19 H19 120.1 . . ?
C21 C20 C19 118.3(5) . . ?
C21 C20 H20 120.8 . . ?
C19 C20 H20 120.8 . . ?
N4 C21 C20 121.6(5) . . ?
N4 C21 C22 113.5(4) . . ?
C20 C21 C22 124.8(5) . . ?
O5 Lu1 O2 105.21(12) . . yes
O5 Lu1 O3 153.21(11) . . yes
O2 Lu1 O3 89.20(12) . . yes
O5 Lu1 O4 85.94(12) . . yes
O2 Lu1 O4 152.84(11) . . yes
O3 Lu1 O4 91.27(12) . . yes
O5 Lu1 N1 84.05(13) . . yes
O2 Lu1 N1 69.24(12) . . yes
O3 Lu1 N1 80.10(12) . . yes
O4 Lu1 N1 137.47(12) . . yes
O5 Lu1 N4 69.41(13) . . yes
O2 Lu1 N4 83.27(12) . . yes
O3 Lu1 N4 135.84(12) . . yes
O4 Lu1 N4 77.56(12) . . yes
N1 Lu1 N4 135.14(13) . . yes
O5 Lu1 N2 83.14(12) . . yes
O2 Lu1 N2 136.06(12) . . ?
O3 Lu1 N2 71.07(12) . . yes
O4 Lu1 N2 68.90(12) . . yes
N1 Lu1 N2 68.90(13) . . yes
N4 Lu1 N2 137.85(13) . . yes
O5 Lu1 N3 134.57(13) . . yes
O2 Lu1 N3 83.29(12) . . yes
O3 Lu1 N3 68.48(12) . . yes
O4 Lu1 N3 71.70(12) . . yes
N1 Lu1 N3 138.36(13) . . yes
N4 Lu1 N3 67.44(13) . . yes
N2 Lu1 N3 121.56(12) . . yes
C2 N1 C6 120.0(4) . . ?
C2 N1 Lu1 117.8(3) . . ?
C6 N1 Lu1 122.1(3) . . ?
C15 N2 C7 109.3(4) . . ?
C15 N2 C8 110.0(4) . . ?
C7 N2 C8 111.5(4) . . ?
C15 N2 Lu1 107.0(3) . . ?
C7 N2 Lu1 108.8(3) . . ?
C8 N2 Lu1 110.1(3) . . ?
C16 N3 C11 109.3(4) . . ?
C16 N3 C12 111.2(4) . . ?
C11 N3 C12 110.3(4) . . ?
C16 N3 Lu1 110.4(3) . . ?
C11 N3 Lu1 106.6(3) . . ?
C12 N3 Lu1 108.8(3) . . ?
C17 N4 C21 120.2(4) . . ?
C17 N4 Lu1 122.9(3) . . ?
C21 N4 Lu1 116.9(3) . . ?
C1 O2 Lu1 123.8(3) . . ?
C10 O3 C9 115.9(4) . . ?
C10 O3 Lu1 124.4(3) . . ?
C9 O3 Lu1 118.2(3) . . ?
C14 O4 C13 115.5(4) . . ?
C14 O4 Lu1 123.5(3) . . ?
C13 O4 Lu1 117.9(3) . . ?
C22 O5 Lu1 123.7(3) . . ?
O6 C22 O5 126.4(5) . . ?
O6 C22 C21 118.9(5) . . ?
O5 C22 C21 114.6(4) . . ?
O10A C23A H23A 109.5 . . ?
O10A C23A H23B 109.5 . . ?
H23A C23A H23B 109.5 . . ?
O10A C23A H23C 109.5 . . ?
H23A C23A H23C 109.5 . . ?
H23B C23A H23C 109.5 . . ?

loop_
_geom_bond_atom_site_label_1
_geom_bond_atom_site_label_2
_geom_bond_distance
_geom_bond_site_symmetry_2
_geom_bond_publ_flag
O7 H71 0.89(2) . ?
O7 H72 0.96(2) . ?
O8 H61 0.98(2) . ?
O8 H62 0.76(6) . ?
O9 H92 0.897(14) . ?
O9 H91 0.89(2) . ?
O9 H93 0.90(2) . ?
O9 H94 1.29(8) . ?
O9B H92 0.85(9) . ?
O9B H93 0.89(2) . ?
O9B H94 0.89(2) . ?
C1 O1 1.239(5) . ?
C1 O2 1.282(5) . ?
C1 C2 1.504(6) . ?
C2 N1 1.343(6) . ?
C2 C3 1.381(6) . ?
C3 C4 1.389(6) . ?
C3 H3 0.95 . ?
C4 C5 1.389(7) . ?
C4 H4 0.95 . ?
C5 C6 1.385(6) . ?
C5 H5 0.95 . ?
C6 N1 1.346(6) . ?
C6 C7 1.512(6) . ?
C7 N2 1.494(6) . ?
C7 H7A 0.99 . ?
C7 H7B 0.99 . ?
C8 N2 1.497(6) . ?
C8 C9 1.505(7) . ?
C8 H8A 0.99 . ?
C8 H8B 0.99 . ?
C9 O3 1.444(5) . ?
C9 H9A 0.99 . ?
C9 H9B 0.99 . ?
C10 O3 1.442(5) . ?
C10 C11 1.516(7) . ?
C10 H10A 0.99 . ?
C10 H10B 0.99 . ?
C11 N3 1.497(6) . ?
C11 H11A 0.99 . ?
C11 H11B 0.99 . ?
C12 N3 1.504(6) . ?
C12 C13 1.519(7) . ?
C12 H12A 0.99 . ?
C12 H12B 0.99 . ?
C13 O4 1.456(5) . ?
C13 H13A 0.99 . ?
C13 H13B 0.99 . ?
C14 O4 1.442(5) . ?
C14 C15 1.513(7) . ?
C14 H14A 0.99 . ?
C14 H14B 0.99 . ?
C15 N2 1.491(6) . ?
C15 H15A 0.99 . ?
C15 H15B 0.99 . ?
C16 N3 1.488(6) . ?
C16 C17 1.491(7) . ?
C16 H16A 0.99 . ?
C16 H16B 0.99 . ?
C17 N4 1.339(6) . ?
C17 C18 1.395(7) . ?
C18 C19 1.383(7) . ?
C18 H18 0.95 . ?
C19 C20 1.391(7) . ?
C19 H19 0.95 . ?
C20 C21 1.384(7) . ?
C20 H20 0.95 . ?
C21 N4 1.346(6) . ?
C21 C22 1.520(7) . ?
Lu1 O5 2.208(3) . yes
Lu1 O2 2.218(3) . yes
Lu1 O3 2.303(3) . yes
Lu1 O4 2.319(3) . yes
Lu1 N1 2.347(4) . yes
Lu1 N4 2.359(4) . yes
Lu1 N2 2.481(4) . yes
Lu1 N3 2.486(4) . yes
O5 C22 1.279(6) . ?
C22 O6 1.230(6) . ?
C23A O10A 1.432(11) . ?
C23A H23A 0.98 . ?
C23A H23B 0.98 . ?
C23A H23C 0.98 . ?
O10A H10C 0.84 . ?
O10B H10D 0.84 . ?

loop_
_geom_torsion_atom_site_label_1
_geom_torsion_atom_site_label_2
_geom_torsion_atom_site_label_3
_geom_torsion_atom_site_label_4
_geom_torsion
_geom_torsion_site_symmetry_1
_geom_torsion_site_symmetry_2
_geom_torsion_site_symmetry_3
_geom_torsion_site_symmetry_4
_geom_torsion_publ_flag
O1 C1 C2 N1 -178.6(4) . . . . ?
O2 C1 C2 N1 0.2(6) . . . . ?
O1 C1 C2 C3 -0.7(7) . . . . ?
O2 C1 C2 C3 178.1(4) . . . . ?
N1 C2 C3 C4 0.5(7) . . . . ?
C1 C2 C3 C4 -177.2(4) . . . . ?
C2 C3 C4 C5 0.1(7) . . . . ?
C3 C4 C5 C6 -0.9(7) . . . . ?
C4 C5 C6 N1 1.1(7) . . . . ?
C4 C5 C6 C7 -176.4(5) . . . . ?
N1 C6 C7 N2 33.7(6) . . . . ?
C5 C6 C7 N2 -148.7(5) . . . . ?
N2 C8 C9 O3 -49.7(5) . . . . ?
O3 C10 C11 N3 -43.9(5) . . . . ?
N3 C12 C13 O4 -51.8(5) . . . . ?
O4 C14 C15 N2 -45.6(6) . . . . ?
N3 C16 C17 N4 26.6(6) . . . . ?
N3 C16 C17 C18 -154.0(4) . . . . ?
N4 C17 C18 C19 0.5(7) . . . . ?
C16 C17 C18 C19 -178.9(5) . . . . ?
C17 C18 C19 C20 -1.6(7) . . . . ?
C18 C19 C20 C21 0.0(8) . . . . ?
C19 C20 C21 N4 2.8(7) . . . . ?
C19 C20 C21 C22 -175.7(5) . . . . ?
C3 C2 N1 C6 -0.4(7) . . . . ?
C1 C2 N1 C6 177.6(4) . . . . ?
C3 C2 N1 Lu1 -176.1(3) . . . . ?
C1 C2 N1 Lu1 1.9(5) . . . . ?
C5 C6 N1 C2 -0.5(7) . . . . ?
C7 C6 N1 C2 177.2(4) . . . . ?
C5 C6 N1 Lu1 175.0(3) . . . . ?
C7 C6 N1 Lu1 -7.3(6) . . . . ?
O5 Lu1 N1 C2 -111.1(3) . . . . ?
O2 Lu1 N1 C2 -2.3(3) . . . . ?
O3 Lu1 N1 C2 90.6(3) . . . . ?
O4 Lu1 N1 C2 171.6(3) . . . . ?
N4 Lu1 N1 C2 -58.3(4) . . . . ?
N2 Lu1 N1 C2 164.0(4) . . . . ?
N3 Lu1 N1 C2 49.8(4) . . . . ?
O5 Lu1 N1 C6 73.3(4) . . . . ?
O2 Lu1 N1 C6 -177.9(4) . . . . ?
O3 Lu1 N1 C6 -85.0(4) . . . . ?
O4 Lu1 N1 C6 -4.0(5) . . . . ?
N4 Lu1 N1 C6 126.0(4) . . . . ?
N2 Lu1 N1 C6 -11.6(3) . . . . ?
N3 Lu1 N1 C6 -125.8(3) . . . . ?
C14 C15 N2 C7 168.4(4) . . . . ?
C14 C15 N2 C8 -68.7(5) . . . . ?
C14 C15 N2 Lu1 50.8(5) . . . . ?
C6 C7 N2 C15 -157.9(4) . . . . ?
C6 C7 N2 C8 80.2(5) . . . . ?
C6 C7 N2 Lu1 -41.4(5) . . . . ?
C9 C8 N2 C15 151.5(4) . . . . ?
C9 C8 N2 C7 -87.0(5) . . . . ?
C9 C8 N2 Lu1 33.8(4) . . . . ?
O5 Lu1 N2 C15 59.2(3) . . . . ?
O2 Lu1 N2 C15 164.0(3) . . . . ?
O3 Lu1 N2 C15 -128.2(3) . . . . ?
O4 Lu1 N2 C15 -29.1(3) . . . . ?
N1 Lu1 N2 C15 145.4(3) . . . . ?
N4 Lu1 N2 C15 10.5(4) . . . . ?
N3 Lu1 N2 C15 -79.9(3) . . . . ?
O5 Lu1 N2 C7 -58.8(3) . . . . ?
O2 Lu1 N2 C7 46.0(4) . . . . ?
O3 Lu1 N2 C7 113.8(3) . . . . ?
O4 Lu1 N2 C7 -147.1(3) . . . . ?
N1 Lu1 N2 C7 27.4(3) . . . . ?
N4 Lu1 N2 C7 -107.5(3) . . . . ?
N3 Lu1 N2 C7 162.1(3) . . . . ?
O5 Lu1 N2 C8 178.7(3) . . . . ?
O2 Lu1 N2 C8 -76.5(3) . . . . ?
O3 Lu1 N2 C8 -8.6(3) . . . . ?
O4 Lu1 N2 C8 90.4(3) . . . . ?
N1 Lu1 N2 C8 -95.1(3) . . . . ?
N4 Lu1 N2 C8 130.1(3) . . . . ?
N3 Lu1 N2 C8 39.6(3) . . . . ?
C17 C16 N3 C11 -155.2(4) . . . . ?
C17 C16 N3 C12 82.8(5) . . . . ?
C17 C16 N3 Lu1 -38.2(4) . . . . ?
C10 C11 N3 C16 171.0(4) . . . . ?
C10 C11 N3 C12 -66.4(5) . . . . ?
C10 C11 N3 Lu1 51.6(4) . . . . ?
C13 C12 N3 C16 -84.6(5) . . . . ?
C13 C12 N3 C11 153.9(4) . . . . ?
C13 C12 N3 Lu1 37.3(5) . . . . ?
O5 Lu1 N3 C16 46.8(4) . . . . ?
O2 Lu1 N3 C16 -58.0(3) . . . . ?
O3 Lu1 N3 C16 -149.8(3) . . . . ?
O4 Lu1 N3 C16 111.3(3) . . . . ?
N1 Lu1 N3 C16 -106.0(3) . . . . ?
N4 Lu1 N3 C16 27.5(3) . . . . ?
N2 Lu1 N3 C16 160.9(3) . . . . ?
O5 Lu1 N3 C11 165.4(3) . . . . ?
O2 Lu1 N3 C11 60.6(3) . . . . ?
O3 Lu1 N3 C11 -31.2(3) . . . . ?
O4 Lu1 N3 C11 -130.1(3) . . . . ?
N1 Lu1 N3 C11 12.6(4) . . . . ?
N4 Lu1 N3 C11 146.1(3) . . . . ?
N2 Lu1 N3 C11 -80.5(3) . . . . ?
O5 Lu1 N3 C12 -75.6(3) . . . . ?
O2 Lu1 N3 C12 179.6(3) . . . . ?
O3 Lu1 N3 C12 87.8(3) . . . . ?
O4 Lu1 N3 C12 -11.1(3) . . . . ?
N1 Lu1 N3 C12 131.6(3) . . . . ?
N4 Lu1 N3 C12 -94.9(3) . . . . ?
N2 Lu1 N3 C12 38.5(3) . . . . ?
C18 C17 N4 C21 2.2(7) . . . . ?
C16 C17 N4 C21 -178.4(4) . . . . ?
C18 C17 N4 Lu1 -179.3(3) . . . . ?
C16 C17 N4 Lu1 0.1(5) . . . . ?
C20 C21 N4 C17 -3.9(7) . . . . ?
C22 C21 N4 C17 174.7(4) . . . . ?
C20 C21 N4 Lu1 177.5(4) . . . . ?
C22 C21 N4 Lu1 -3.9(5) . . . . ?
O5 Lu1 N4 C17 178.9(4) . . . . ?
O2 Lu1 N4 C17 69.8(4) . . . . ?
O3 Lu1 N4 C17 -12.0(4) . . . . ?
O4 Lu1 N4 C17 -90.8(4) . . . . ?
N1 Lu1 N4 C17 121.2(3) . . . . ?
N2 Lu1 N4 C17 -128.4(3) . . . . ?
N3 Lu1 N4 C17 -15.7(3) . . . . ?
O5 Lu1 N4 C21 -2.6(3) . . . . ?
O2 Lu1 N4 C21 -111.7(3) . . . . ?
O3 Lu1 N4 C21 166.5(3) . . . . ?
O4 Lu1 N4 C21 87.7(3) . . . . ?
N1 Lu1 N4 C21 -60.3(4) . . . . ?
N2 Lu1 N4 C21 50.2(4) . . . . ?
N3 Lu1 N4 C21 162.8(4) . . . . ?
O1 C1 O2 Lu1 176.2(4) . . . . ?
C2 C1 O2 Lu1 -2.6(6) . . . . ?
O5 Lu1 O2 C1 80.0(4) . . . . ?
O3 Lu1 O2 C1 -77.1(4) . . . . ?
O4 Lu1 O2 C1 -168.3(3) . . . . ?
N1 Lu1 O2 C1 2.6(3) . . . . ?
N4 Lu1 O2 C1 146.5(4) . . . . ?
N2 Lu1 O2 C1 -15.9(4) . . . . ?
N3 Lu1 O2 C1 -145.5(4) . . . . ?
C11 C10 O3 C9 179.8(4) . . . . ?
C11 C10 O3 Lu1 13.9(5) . . . . ?
C8 C9 O3 C10 -123.9(4) . . . . ?
C8 C9 O3 Lu1 42.9(5) . . . . ?
O5 Lu1 O3 C10 163.0(3) . . . . ?
O2 Lu1 O3 C10 -73.3(4) . . . . ?
O4 Lu1 O3 C10 79.5(4) . . . . ?
N1 Lu1 O3 C10 -142.4(4) . . . . ?
N4 Lu1 O3 C10 6.1(4) . . . . ?
N2 Lu1 O3 C10 146.7(4) . . . . ?
N3 Lu1 O3 C10 9.8(3) . . . . ?
O5 Lu1 O3 C9 -2.6(5) . . . . ?
O2 Lu1 O3 C9 121.1(3) . . . . ?
O4 Lu1 O3 C9 -86.1(3) . . . . ?
N1 Lu1 O3 C9 52.0(3) . . . . ?
N4 Lu1 O3 C9 -159.5(3) . . . . ?
N2 Lu1 O3 C9 -19.0(3) . . . . ?
N3 Lu1 O3 C9 -155.8(3) . . . . ?
C15 C14 O4 C13 177.4(4) . . . . ?
C15 C14 O4 Lu1 17.5(5) . . . . ?
C12 C13 O4 C14 -119.4(5) . . . . ?
C12 C13 O4 Lu1 41.7(5) . . . . ?
O5 Lu1 O4 C14 -77.8(4) . . . . ?
O2 Lu1 O4 C14 166.3(3) . . . . ?
O3 Lu1 O4 C14 75.6(4) . . . . ?
N1 Lu1 O4 C14 -1.1(4) . . . . ?
N4 Lu1 O4 C14 -147.6(4) . . . . ?
N2 Lu1 O4 C14 6.4(3) . . . . ?
N3 Lu1 O4 C14 142.4(4) . . . . ?
O5 Lu1 O4 C13 122.7(3) . . . . ?
O2 Lu1 O4 C13 6.8(5) . . . . ?
O3 Lu1 O4 C13 -84.0(3) . . . . ?
N1 Lu1 O4 C13 -160.6(3) . . . . ?
N4 Lu1 O4 C13 52.9(3) . . . . ?
N2 Lu1 O4 C13 -153.1(4) . . . . ?
N3 Lu1 O4 C13 -17.1(3) . . . . ?
O2 Lu1 O5 C22 87.5(4) . . . . ?
O3 Lu1 O5 C22 -152.1(3) . . . . ?
O4 Lu1 O5 C22 -67.3(4) . . . . ?
N1 Lu1 O5 C22 154.1(4) . . . . ?
N4 Lu1 O5 C22 10.9(3) . . . . ?
N2 Lu1 O5 C22 -136.5(4) . . . . ?
N3 Lu1 O5 C22 -8.1(4) . . . . ?
Lu1 O5 C22 O6 160.2(4) . . . . ?
Lu1 O5 C22 C21 -16.5(6) . . . . ?
N4 C21 C22 O6 -164.5(4) . . . . ?
C20 C21 C22 O6 14.1(7) . . . . ?
N4 C21 C22 O5 12.5(6) . . . . ?
C20 C21 C22 O5 -168.9(5) . . . . ?
